data_1554186
loop_
_publ_author_name
'Akin, Anne'
'Barilla, Mark T.'
'Brandt, Thomas A.'
'Brennan, John'
'Henegar, Kevin E.'
'Hoagland, Steve'
'Kumar, Rajesh'
'Magano, Javier'
'McInturff, Emma L.'
'Nematalla, Asaad'
'Piotrowski, David W.'
'Van Haitsma, Jared'
'Wei, Liuqing'
'Xiao, Jun'
'Yu, Shu'

_publ_section_title
;
 Overcoming the Challenges of Making a Single Enantiomer N-1 Substituted
 Tetrazole Prodrug Using a Tin-Mediated Alkylation and Enzymatic
 Resolution
;
_journal_issue 6
_journal_name_full 'Organic Process Research &amp; Development'
_journal_page_first 1167
_journal_paper_doi 10.1021/acs.oprd.9b00104
_journal_volume 23
_journal_year 2019
_chemical_formula_moiety '0.5(C34 H62 I2 N12 Sn2)'
_chemical_formula_sum 'C17 H31 I N6 Sn'
_chemical_formula_weight 565.09
_space_group_crystal_system monoclinic
_space_group_IT_number 14
_space_group_name_Hall '-P 2yn'
_space_group_name_H-M_alt 'P 1 21/n 1'
_symmetry_Int_Tables_number 14
_audit_creation_date 2019-01-16
_audit_creation_method
;
Olex2 1.2
(compiled 2018.05.29 svn.r3508 for OlexSys, GUI svn.r5506)
;
_cell_angle_alpha 90
_cell_angle_beta 93.7250(10)
_cell_angle_gamma 90
_cell_formula_units_Z 8
_cell_length_a 18.3878(3)
_cell_length_b 12.7469(2)
_cell_length_c 19.6536(3)
_cell_measurement_reflns_used 9838
_cell_measurement_temperature 296(2)
_cell_measurement_theta_max 68.03
_cell_measurement_theta_min 3.40
_cell_volume 4596.83(13)
_computing_molecular_graphics 'Olex2 (Dolomanov et al., 2009)'
_computing_publication_material 'Olex2 (Dolomanov et al., 2009)'
_computing_structure_refinement 'olex2.refine (Bourhis et al., 2015)'
_diffrn_ambient_temperature 296.15
_diffrn_measured_fraction_theta_full 0.9941
_diffrn_measured_fraction_theta_max 0.9941
_diffrn_measurement_device_type 'Bruker APEX-II CCD'
_diffrn_measurement_method '\f and \w scans'
_diffrn_radiation_monochromator graphite
_diffrn_radiation_type 'Cu K\a'
_diffrn_radiation_wavelength 1.54178
_diffrn_reflns_av_R_equivalents 0.0606
_diffrn_reflns_av_unetI/netI 0.0327
_diffrn_reflns_limit_h_max 21
_diffrn_reflns_limit_h_min -22
_diffrn_reflns_limit_k_max 15
_diffrn_reflns_limit_k_min -15
_diffrn_reflns_limit_l_max 23
_diffrn_reflns_limit_l_min -23
_diffrn_reflns_number 56783
_diffrn_reflns_theta_full 68.6005
_diffrn_reflns_theta_max 68.60
_diffrn_reflns_theta_min 3.19
_diffrn_standards_number 0
_exptl_absorpt_coefficient_mu 19.476
_exptl_absorpt_correction_type empirical
_exptl_crystal_colour colourless
_exptl_crystal_colour_primary colourless
_exptl_crystal_density_diffrn 1.6329
_exptl_crystal_description PLATE
_exptl_crystal_F_000 2229.2607
_exptl_crystal_size_max 0.36
_exptl_crystal_size_mid 0.34
_exptl_crystal_size_min 0.08
_refine_diff_density_max 3.3107
_refine_diff_density_min -4.0405
_refine_diff_density_rms 0.1956
_refine_ls_d_res_high 0.8280
_refine_ls_d_res_low 13.8556
_refine_ls_goodness_of_fit_ref 1.0350
_refine_ls_hydrogen_treatment constr
_refine_ls_matrix_type full
_refine_ls_number_constraints 118
_refine_ls_number_parameters 535
_refine_ls_number_reflns 8415
_refine_ls_number_restraints 20
_refine_ls_restrained_S_all 1.0337
_refine_ls_R_factor_all 0.0616
_refine_ls_R_factor_gt 0.0582
_refine_ls_shift/su_max 0.0028
_refine_ls_shift/su_mean 0.0001
_refine_ls_structure_factor_coef Fsqd
_refine_ls_weighting_details 'w=1/[\s^2^(Fo^2^)+(0.0789P)^2^+49.4946P] where P=(Fo^2^+2Fc^2^)/3'
_refine_ls_weighting_scheme calc
_refine_ls_wR_factor_gt 0.1542
_refine_ls_wR_factor_ref 0.1577
_reflns_Friedel_coverage 0.0
_reflns_limit_h_max 15
_reflns_limit_h_min -22
_reflns_limit_k_max 15
_reflns_limit_k_min 0
_reflns_limit_l_max 23
_reflns_limit_l_min -15
_reflns_number_gt 7774
_reflns_number_total 8415
_reflns_threshold_expression I>=2u(I)
_cod_data_source_file op9b00104_si_001.cif
_cod_data_source_block Z556
_cod_original_sg_symbol_Hall '-P 2ybc (x-z,y,z)'
_cod_database_code 1554186
_olex2_refinement_description
;
1. Fixed Uiso
 At 1.2 times of:
  All C(H) groups, All C(H,H) groups
 At 1.5 times of:
  All C(H,H,H) groups
2. Restrained distances
 C33-C34
 1.5 with sigma of 0.02
 Sn2-C28C
 2.1 with sigma of 0.02
 Sn2-C28D
 2.1 with sigma of 0.02
 C29D-C30D
 1.54 with sigma of 0.02
 C34-C35 \\sim C26B-C27B
 with sigma of 0.02
 C33-C34 \\sim C25B-C26B
 with sigma of 0.02
 C32-C33 \\sim C24B-C25B
 with sigma of 0.02
 C34-C35 \\sim C26A-C27A
 with sigma of 0.02
 C33-C34 \\sim C25A-C26A
 with sigma of 0.02
 C32-C33 \\sim C24A-C25A
 with sigma of 0.02
 Sn2-C32 \\sim Sn2-C24B
 with sigma of 0.02
 Sn2-C32 \\sim Sn2-C24A
 with sigma of 0.02
3. Rigid body (RIGU) restrains
 Sn2, C28C, C28D, C29C, C29D
 with sigma for 1-2 distances of 0.004 and sigma for 1-3 distances of 0.004
4. Others
 Sof(C24B)=Sof(H24c)=Sof(H24d)=Sof(C25B)=Sof(H25c)=Sof(H25d)=Sof(C26B)=
 Sof(H26c)=Sof(H26d)=Sof(C27B)=Sof(H27d)=Sof(H27e)=Sof(H27f)=1-FVAR(1)
 Sof(C24A)=Sof(H24a)=Sof(H24b)=Sof(C25A)=Sof(H25a)=Sof(H25b)=Sof(C26A)=
 Sof(H26a)=Sof(H26b)=Sof(C27A)=Sof(H27a)=Sof(H27b)=Sof(H27c)=FVAR(1)
 Sof(C28C)=Sof(H28a)=Sof(H28b)=Sof(C29D)=Sof(H29c)=Sof(H29d)=Sof(C30D)=
 Sof(H30c)=Sof(H30d)=Sof(C31D)=Sof(H31d)=Sof(H31e)=Sof(H31f)=1-FVAR(2)
 Sof(C28D)=Sof(H28c)=Sof(H28d)=Sof(C29C)=Sof(H29a)=Sof(H29b)=Sof(C30C)=
 Sof(H30a)=Sof(H30b)=Sof(C31C)=Sof(H31a)=Sof(H31b)=Sof(H31c)=FVAR(2)
5.a Secondary CH2 refined with riding coordinates:
 C6(H6a,H6b), C7(H7a,H7b), C8(H8a,H8b), C10(H10a,H10b), C11(H11a,H11b),
 C12(H12a,H12b), C14(H14a,H14b), C15(H15a,H15b), C16(H16a,H16b), C24A(H24a,
 H24b), C24B(H24c,H24d), C25A(H25a,H25b), C25B(H25c,H25d), C26A(H26a,H26b),
 C26B(H26c,H26d), C28C(H28a,H28b), C28D(H28c,H28d), C29C(H29a,H29b), C29D(H29c,
 H29d), C30C(H30a,H30b), C30D(H30c,H30d), C32(H32a,H32b), C33(H33a,H33b),
 C34(H34a,H34b)
5.b Aromatic/amide H refined with riding coordinates:
 C2(H2), C19(H19)
5.c Idealised Me refined as rotating group:
 C3(H3a,H3b,H3c), C9(H9a,H9b,H9c), C13(H13a,H13b,H13c), C37(H37a,H37b,H37c),
 C21(H21a,H21b,H21c), C27A(H27a,H27b,H27c), C27B(H27d,H27e,H27f), C31C(H31a,
 H31b,H31c), C31D(H31d,H31e,H31f), C35(H35a,H35b,H35c)
;
_olex2_submission_special_instructions 'No special instructions were received'

loop_
_space_group_symop_id
_space_group_symop_operation_xyz
1 x,y,z
2 -x+1/2,y+1/2,-z+1/2
3 -x,-y,-z
4 x-1/2,-y-1/2,z-1/2

loop_
_atom_site_label
_atom_site_type_symbol
_atom_site_fract_x
_atom_site_fract_y
_atom_site_fract_z
_atom_site_U_iso_or_equiv
_atom_site_adp_type
_atom_site_occupancy
_atom_site_refinement_flags_posn
_atom_site_refinement_flags_adp
_atom_site_disorder_group
I1 I 0.05658(4) 0.85939(6) 0.05427(3) 0.0593(2) Uani 1.000000 . . .
Sn1 Sn 0.23906(2) 1.04524(3) 0.239887(18) 0.01854(13) Uani 1.000000 . . .
N1 N 0.2510(5) 0.9555(6) -0.0342(3) 0.055(2) Uani 1.000000 . . .
N2 N 0.2766(4) 0.9130(5) 0.0249(3) 0.0412(16) Uani 1.000000 . . .
N3 N 0.2458(4) 0.7202(4) 0.1359(3) 0.0360(15) Uani 1.000000 . . .
N4 N 0.2557(3) 0.7079(4) 0.2034(3) 0.0235(11) Uani 1.000000 . . .
N5 N 0.2528(3) 0.7983(4) 0.2355(2) 0.0216(11) Uani 1.000000 . . .
N6 N 0.2415(3) 0.8726(4) 0.1883(3) 0.0218(11) Uani 1.000000 . . .
C1 C 0.1588(5) 0.8949(6) 0.0250(4) 0.0379(18) Uani 1.000000 . . .
C2 C 0.1788(6) 0.9455(7) -0.0341(4) 0.051(2) Uani 1.000000 . . .
H2 H 0.1460(6) 0.9693(7) -0.0687(4) 0.062(3) Uiso 1.000000 R . .
C3 C 0.3573(4) 0.9085(8) 0.0374(4) 0.047(2) Uani 1.000000 . . .
H3a H 0.3786(5) 0.882(5) -0.0025(13) 0.070(3) Uiso 1.000000 GR . .
H3b H 0.3757(6) 0.9777(12) 0.047(3) 0.070(3) Uiso 1.000000 GR . .
H3c H 0.3696(5) 0.863(4) 0.075(2) 0.070(3) Uiso 1.000000 GR . .
C4 C 0.2231(4) 0.8748(5) 0.0618(3) 0.0277(15) Uani 1.000000 . . .
C5 C 0.2373(4) 0.8231(5) 0.1282(3) 0.0235(13) Uani 1.000000 . . .
C6 C 0.1947(4) 1.1202(5) 0.1487(3) 0.0228(13) Uani 1.000000 . . .
H6a H 0.1670(4) 1.0693(5) 0.1210(3) 0.0273(15) Uiso 1.000000 R . .
H6b H 0.1615(4) 1.1753(5) 0.1609(3) 0.0273(15) Uiso 1.000000 R . .
C7 C 0.2536(5) 1.1672(6) 0.1073(3) 0.0351(17) Uani 1.000000 . . .
H7a H 0.2841(5) 1.2129(6) 0.1365(3) 0.042(2) Uiso 1.000000 R . .
H7b H 0.2841(5) 1.1111(6) 0.0919(3) 0.042(2) Uiso 1.000000 R . .
C8 C 0.2236(7) 1.2297(7) 0.0455(4) 0.059(3) Uani 1.000000 . . .
H8a H 0.1929(7) 1.1844(7) 0.0162(4) 0.071(3) Uiso 1.000000 R . .
H8b H 0.1935(7) 1.2866(7) 0.0607(4) 0.071(3) Uiso 1.000000 R . .
C9 C 0.2833(11) 1.2743(15) 0.0054(6) 0.147(9) Uani 1.000000 . . .
H9a H 0.322(5) 1.298(14) 0.0361(6) 0.220(14) Uiso 1.000000 GR . .
H9b H 0.301(7) 1.221(4) -0.024(7) 0.220(14) Uiso 1.000000 GR . .
H9c H 0.265(3) 1.332(9) -0.022(7) 0.220(14) Uiso 1.000000 GR . .
C10 C 0.1679(4) 0.9797(5) 0.3109(3) 0.0283(14) Uani 1.000000 . . .
H10a H 0.1929(4) 0.9225(5) 0.3351(3) 0.0339(17) Uiso 1.000000 R . .
H10b H 0.1574(4) 1.0329(5) 0.3441(3) 0.0339(17) Uiso 1.000000 R . .
C11 C 0.0958(5) 0.9387(8) 0.2773(4) 0.045(2) Uani 1.000000 . . .
H11a H 0.0641(5) 0.9979(8) 0.2663(4) 0.054(2) Uiso 1.000000 R . .
H11b H 0.1055(5) 0.9041(8) 0.2349(4) 0.054(2) Uiso 1.000000 R . .
C12 C 0.0557(5) 0.8612(8) 0.3223(5) 0.057(2) Uani 1.000000 . . .
H12a H 0.0149(5) 0.8310(8) 0.2953(5) 0.069(3) Uiso 1.000000 R . .
H12b H 0.0886(5) 0.8044(8) 0.3359(5) 0.069(3) Uiso 1.000000 R . .
C13 C 0.0284(7) 0.9089(12) 0.3839(6) 0.078(4) Uani 1.000000 . . .
H13a H 0.0679(13) 0.943(7) 0.409(3) 0.117(5) Uiso 1.000000 GR . .
H13b H -0.009(4) 0.959(6) 0.3709(6) 0.117(5) Uiso 1.000000 GR . .
H13c H 0.008(5) 0.8554(16) 0.411(3) 0.117(5) Uiso 1.000000 GR . .
C14 C 0.3565(4) 1.0395(6) 0.2492(4) 0.0371(17) Uani 1.000000 . . .
H14a H 0.3708(4) 0.9706(6) 0.2341(4) 0.045(2) Uiso 1.000000 R . .
H14b H 0.3739(4) 1.0897(6) 0.2170(4) 0.045(2) Uiso 1.000000 R . .
C15 C 0.3973(6) 1.0594(10) 0.3160(6) 0.064(3) Uani 1.000000 . . .
H15a H 0.4490(6) 1.0488(10) 0.3112(6) 0.077(3) Uiso 1.000000 R . .
H15b H 0.3902(6) 1.1317(10) 0.3294(6) 0.077(3) Uiso 1.000000 R . .
C16 C 0.3729(6) 0.9894(9) 0.3691(7) 0.074(3) Uani 1.000000 . . .
H16a H 0.3230(6) 1.0071(9) 0.3778(7) 0.088(4) Uiso 1.000000 R . .
H16b H 0.3730(6) 0.9179(9) 0.3522(7) 0.088(4) Uiso 1.000000 R . .
C37 C 0.4205(8) 0.9948(13) 0.4373(6) 0.094(5) Uani 1.000000 . . .
H37a H 0.4697(17) 0.976(9) 0.4294(13) 0.141(7) Uiso 1.000000 GR . .
H37b H 0.419(5) 1.065(3) 0.455(3) 0.141(7) Uiso 1.000000 GR . .
H37c H 0.402(4) 0.947(7) 0.470(2) 0.141(7) Uiso 1.000000 GR . .
I2 I 0.97814(3) 0.21169(7) 0.13691(3) 0.0656(2) Uani 1.000000 . . .
Sn2 Sn 0.76458(3) 0.35935(3) 0.24515(3) 0.03892(16) Uani 1.000000 D U .
N7 N 1.0526(6) 0.2415(8) 0.3447(5) 0.081(3) Uani 1.000000 . . .
N8 N 0.9860(6) 0.2019(7) 0.3496(4) 0.065(2) Uani 1.000000 . . .
N9 N 0.8655(4) 0.0347(5) 0.2845(5) 0.052(2) Uani 1.000000 . . .
N10 N 0.7942(4) 0.0243(5) 0.2675(4) 0.0471(18) Uani 1.000000 . . .
N11 N 0.7640(4) 0.1153(5) 0.2524(4) 0.0432(17) Uani 1.000000 . . .
N12 N 0.8165(4) 0.1869(4) 0.2590(4) 0.0390(15) Uani 1.000000 . . .
C18 C 0.9966(4) 0.2160(7) 0.2407(4) 0.0400(18) Uani 1.000000 . . .
C19 C 1.0590(5) 0.2518(8) 0.2781(6) 0.057(3) Uani 1.000000 . . .
H19 H 1.0998(5) 0.2792(8) 0.2588(6) 0.069(3) Uiso 1.000000 R . .
C21 C 0.9542(4) 0.2052(6) 0.4284(3) 0.0272(14) Uani 1.000000 . . .
H21a H 0.9819(19) 0.158(3) 0.4578(7) 0.041(2) Uiso 1.000000 GR . .
H21b H 0.959(3) 0.2751(10) 0.4464(11) 0.041(2) Uiso 1.000000 GR . .
H21c H 0.9039(9) 0.185(4) 0.4258(5) 0.041(2) Uiso 1.000000 GR . .
C22 C 0.9498(5) 0.1843(6) 0.2881(4) 0.0380(17) Uani 1.000000 . . .
C23 C 0.8780(5) 0.1362(5) 0.2779(4) 0.0372(17) Uani 1.000000 . . .
C24A C 0.8727(12) 0.4331(19) 0.2756(10) 0.018(5) Uani 0.42(2) D . 1
H24a H 0.9107(12) 0.3958(19) 0.2536(10) 0.022(6) Uiso 0.42(2) R . 1
H24b H 0.8726(12) 0.5051(19) 0.2595(10) 0.022(6) Uiso 0.42(2) R . 1
C24B C 0.8608(11) 0.4376(17) 0.2465(12) 0.040(5) Uani 0.58(2) D . 2
H24c H 0.8983(11) 0.3912(17) 0.2313(12) 0.048(6) Uiso 0.58(2) R . 2
H24d H 0.8563(11) 0.4965(17) 0.2153(12) 0.048(6) Uiso 0.58(2) R . 2
C25A C 0.8906(8) 0.4319(17) 0.3549(10) 0.027(5) Uani 0.42(2) D . 1
H25a H 0.8536(8) 0.4725(17) 0.3760(10) 0.032(6) Uiso 0.42(2) R . 1
H25b H 0.8869(8) 0.3602(17) 0.3707(10) 0.032(6) Uiso 0.42(2) R . 1
C25B C 0.8832(7) 0.4779(12) 0.3196(11) 0.037(4) Uani 0.58(2) D . 2
H25c H 0.8472(7) 0.5278(12) 0.3333(11) 0.045(5) Uiso 0.58(2) R . 2
H25d H 0.8840(7) 0.4194(12) 0.3512(11) 0.045(5) Uiso 0.58(2) R . 2
C26A C 0.9653(9) 0.4747(14) 0.3800(10) 0.037(5) Uani 0.42(2) D . 1
H26a H 0.9726(9) 0.4630(14) 0.4287(10) 0.045(7) Uiso 0.42(2) R . 1
H26b H 1.0029(9) 0.4363(14) 0.3580(10) 0.045(7) Uiso 0.42(2) R . 1
C26B C 0.9581(7) 0.5304(10) 0.3235(8) 0.036(4) Uani 0.58(2) D . 2
H26c H 0.9942(7) 0.4787(10) 0.3124(8) 0.044(5) Uiso 0.58(2) R . 2
H26d H 0.9580(7) 0.5850(10) 0.2892(8) 0.044(5) Uiso 0.58(2) R . 2
C27A C 0.973(2) 0.591(2) 0.3655(15) 0.042(7) Uani 0.42(2) D . 1
H27a H 0.966(9) 0.604(3) 0.3173(18) 0.063(11) Uiso 0.42(2) GR . 1
H27b H 0.938(6) 0.630(3) 0.389(7) 0.063(11) Uiso 0.42(2) GR . 1
H27c H 1.022(3) 0.614(4) 0.381(8) 0.063(11) Uiso 0.42(2) GR . 1
C27B C 0.9812(17) 0.579(2) 0.3931(12) 0.055(7) Uani 0.58(2) D . 2
H27d H 1.026(4) 0.616(9) 0.390(2) 0.082(10) Uiso 0.58(2) GR . 2
H27e H 0.944(4) 0.626(8) 0.406(3) 0.082(10) Uiso 0.58(2) GR . 2
H27f H 0.988(7) 0.524(3) 0.4266(18) 0.082(10) Uiso 0.58(2) GR . 2
C28C C 0.702(3) 0.320(3) 0.3269(17) 0.038(8) Uani 0.45(2) D U 4
H28a H 0.724(3) 0.264(3) 0.3541(17) 0.045(10) Uiso 0.45(2) R . 4
H28b H 0.695(3) 0.380(3) 0.3560(17) 0.045(10) Uiso 0.45(2) R . 4
C28D C 0.710(2) 0.346(3) 0.3365(15) 0.040(7) Uani 0.55(2) D U 3
H28c H 0.730(2) 0.285(3) 0.3596(15) 0.047(9) Uiso 0.55(2) R . 3
H28d H 0.726(2) 0.406(3) 0.3643(15) 0.047(9) Uiso 0.55(2) R . 3
C29C C 0.6236(7) 0.3396(11) 0.3416(8) 0.036(4) Uani 0.55(2) . U 3
H29a H 0.6125(7) 0.3514(11) 0.3885(8) 0.044(5) Uiso 0.55(2) R . 3
H29b H 0.6007(7) 0.3954(11) 0.3143(8) 0.044(5) Uiso 0.55(2) R . 3
C29D C 0.6300(9) 0.2848(14) 0.2925(8) 0.033(5) Uani 0.45(2) D U 4
H29c H 0.6119(9) 0.3379(14) 0.2603(8) 0.040(6) Uiso 0.45(2) R . 4
H29d H 0.6369(9) 0.2202(14) 0.2676(8) 0.040(6) Uiso 0.45(2) R . 4
C30C C 0.5912(10) 0.2380(14) 0.3186(9) 0.038(4) Uani 0.55(2) . . 3
H30a H 0.5413(10) 0.2455(14) 0.3002(9) 0.045(5) Uiso 0.55(2) R . 3
H30b H 0.6199(10) 0.2032(14) 0.2856(9) 0.045(5) Uiso 0.55(2) R . 3
C30D C 0.5751(9) 0.2673(18) 0.3462(11) 0.036(5) Uani 0.45(2) D . 4
H30c H 0.5814(9) 0.3157(18) 0.3842(11) 0.044(6) Uiso 0.45(2) R . 4
H30d H 0.5250(9) 0.2681(18) 0.3274(11) 0.044(6) Uiso 0.45(2) R . 4
C31C C 0.5970(10) 0.1769(19) 0.3953(12) 0.049(5) Uani 0.55(2) . . 3
H31a H 0.597(8) 0.1023(19) 0.3885(12) 0.074(7) Uiso 0.55(2) GR . 3
H31b H 0.641(4) 0.198(9) 0.420(3) 0.074(7) Uiso 0.55(2) GR . 3
H31c H 0.556(4) 0.196(9) 0.420(3) 0.074(7) Uiso 0.55(2) GR . 3
C31D C 0.6064(13) 0.1431(16) 0.3660(13) 0.041(5) Uani 0.45(2) . . 4
H31d H 0.594(7) 0.097(3) 0.329(3) 0.061(8) Uiso 0.45(2) GR . 4
H31e H 0.6584(17) 0.145(3) 0.374(8) 0.061(8) Uiso 0.45(2) GR . 4
H31f H 0.584(7) 0.119(5) 0.406(5) 0.061(8) Uiso 0.45(2) GR . 4
C32 C 0.7246(12) 0.3206(9) 0.1452(5) 0.130(9) Uani 1.000000 D . .
H32a H 0.7375(12) 0.2490(9) 0.1345(5) 0.156(10) Uiso 1.000000 R . .
H32b H 0.6719(12) 0.3271(9) 0.1409(5) 0.156(10) Uiso 1.000000 R . .
C33 C 0.7622(9) 0.4033(13) 0.0930(7) 0.102(5) Uani 1.000000 D . .
H33a H 0.7493(9) 0.4743(13) 0.1052(7) 0.123(6) Uiso 1.000000 R . .
H33b H 0.8148(9) 0.3969(13) 0.0992(7) 0.123(6) Uiso 1.000000 R . .
C34 C 0.7399(11) 0.386(2) 0.0206(8) 0.138(8) Uani 1.000000 D . .
H34a H 0.7621(11) 0.439(2) -0.0068(8) 0.166(9) Uiso 1.000000 R . .
H34b H 0.7571(11) 0.318(2) 0.0067(8) 0.166(9) Uiso 1.000000 R . .
C35 C 0.6569(10) 0.391(2) 0.0077(9) 0.138(8) Uani 1.000000 D . .
H35a H 0.6390(15) 0.455(7) 0.027(8) 0.207(11) Uiso 1.000000 GR . .
H35b H 0.6444(11) 0.389(15) -0.0405(9) 0.207(11) Uiso 1.000000 GR . .
H35c H 0.6352(12) 0.332(8) 0.029(8) 0.207(11) Uiso 1.000000 GR . .

loop_
_atom_site_aniso_label
_atom_site_aniso_U_11
_atom_site_aniso_U_22
_atom_site_aniso_U_33
_atom_site_aniso_U_12
_atom_site_aniso_U_13
_atom_site_aniso_U_23
I1 0.0579(4) 0.0748(4) 0.0425(3) 0.0046(3) -0.0171(3) 0.0106(3)
Sn1 0.0319(2) 0.0094(2) 0.0140(2) -0.00062(15) -0.00061(15) 0.00095(13)
N1 0.095(7) 0.048(4) 0.022(3) -0.016(4) -0.014(4) 0.018(3)
N2 0.069(5) 0.032(3) 0.021(3) -0.005(3) -0.003(3) 0.008(3)
N3 0.078(5) 0.012(3) 0.018(3) 0.006(3) -0.005(3) -0.000(2)
N4 0.042(3) 0.011(2) 0.017(2) -0.000(2) -0.003(2) 0.0032(19)
N5 0.034(3) 0.017(3) 0.013(2) 0.001(2) -0.003(2) 0.0035(19)
N6 0.037(3) 0.010(2) 0.018(2) 0.002(2) -0.001(2) 0.0004(19)
C1 0.068(5) 0.022(3) 0.021(3) 0.000(3) -0.014(3) 0.000(3)
C2 0.091(7) 0.036(4) 0.024(4) -0.006(5) -0.026(4) 0.008(3)
C3 0.035(4) 0.060(6) 0.044(5) -0.016(4) -0.014(3) 0.027(4)
C4 0.054(4) 0.014(3) 0.014(3) 0.001(3) -0.006(3) -0.002(2)
C5 0.035(3) 0.017(3) 0.018(3) 0.001(3) -0.005(2) -0.000(2)
C6 0.032(3) 0.015(3) 0.020(3) 0.004(3) -0.009(2) 0.002(2)
C7 0.056(5) 0.034(4) 0.014(3) -0.013(4) -0.003(3) 0.004(3)
C8 0.109(8) 0.040(5) 0.026(4) -0.024(5) -0.018(5) 0.008(4)
C9 0.222(19) 0.178(17) 0.034(6) -0.147(16) -0.035(8) 0.053(8)
C10 0.044(4) 0.021(3) 0.021(3) -0.004(3) 0.009(3) 0.001(3)
C11 0.039(4) 0.057(5) 0.039(4) -0.002(4) 0.003(3) 0.004(4)
C12 0.046(5) 0.064(6) 0.062(6) -0.010(4) -0.004(4) 0.001(5)
C13 0.066(7) 0.100(10) 0.069(7) -0.015(7) 0.012(6) 0.021(7)
C14 0.026(3) 0.035(4) 0.048(5) 0.004(3) -0.013(3) -0.000(3)
C15 0.056(6) 0.077(7) 0.058(6) -0.005(5) -0.010(5) 0.004(5)
C16 0.053(6) 0.058(7) 0.108(10) -0.007(5) -0.004(6) 0.024(7)
C37 0.109(11) 0.110(11) 0.058(7) -0.032(9) -0.035(7) 0.024(7)
I2 0.0385(3) 0.1125(6) 0.0455(3) -0.0025(3) 0.0004(2) -0.0153(3)
Sn2 0.0660(4) 0.0062(2) 0.0445(3) -0.0019(2) 0.0036(2) -0.00285(17)
N7 0.104(8) 0.070(6) 0.065(6) -0.024(6) -0.019(6) -0.026(5)
N8 0.094(7) 0.058(5) 0.041(4) -0.023(5) -0.003(4) -0.015(4)
N9 0.054(5) 0.017(3) 0.085(6) 0.006(3) 0.006(4) -0.001(3)
N10 0.066(5) 0.009(3) 0.068(5) 0.003(3) 0.015(4) 0.001(3)
N11 0.052(4) 0.013(3) 0.065(5) 0.000(3) 0.005(3) -0.001(3)
N12 0.055(4) 0.009(3) 0.052(4) -0.006(3) 0.004(3) -0.005(3)
C18 0.040(4) 0.042(4) 0.038(4) 0.010(4) -0.003(3) -0.007(3)
C19 0.042(5) 0.044(5) 0.083(8) 0.001(4) -0.010(5) -0.012(5)
C21 0.033(3) 0.037(4) 0.012(3) -0.015(3) 0.005(2) 0.006(3)
C22 0.055(5) 0.018(3) 0.041(4) 0.003(3) 0.000(4) -0.009(3)
C23 0.051(5) 0.013(3) 0.048(4) 0.003(3) 0.008(4) -0.006(3)
C24A 0.029(10) 0.010(8) 0.017(12) -0.004(7) 0.014(9) 0.001(10)
C24B 0.050(11) 0.018(8) 0.054(14) 0.003(7) 0.023(11) -0.002(10)
C25A 0.019(8) 0.030(11) 0.030(10) 0.002(7) -0.006(6) -0.011(9)
C25B 0.020(6) 0.023(7) 0.069(12) 0.001(5) 0.005(6) 0.009(9)
C26A 0.032(9) 0.041(11) 0.039(11) 0.006(8) 0.004(7) -0.019(8)
C26B 0.025(6) 0.024(7) 0.063(10) -0.005(5) 0.013(6) -0.001(6)
C27A 0.039(14) 0.043(15) 0.043(18) -0.008(11) -0.005(15) -0.007(14)
C27B 0.034(10) 0.068(14) 0.062(17) -0.011(9) -0.005(13) 0.008(13)
C28C 0.016(13) 0.012(19) 0.084(19) -0.013(11) -0.000(13) 0.005(12)
C28D 0.021(13) 0.018(18) 0.079(14) -0.014(9) 0.002(10) -0.001(9)
C29C 0.030(7) 0.035(8) 0.045(9) 0.003(6) 0.012(6) -0.011(6)
C29D 0.030(9) 0.032(9) 0.037(10) -0.002(7) 0.009(7) 0.004(7)
C30C 0.034(9) 0.052(10) 0.029(8) -0.003(8) 0.014(7) -0.009(7)
C30D 0.022(9) 0.050(13) 0.040(12) -0.003(8) 0.027(8) 0.006(9)
C31C 0.043(10) 0.062(13) 0.044(11) -0.008(9) 0.008(8) 0.012(10)
C31D 0.056(13) 0.034(11) 0.035(12) 0.002(9) 0.019(10) -0.004(8)
C32 0.30(3) 0.038(6) 0.044(6) 0.058(10) -0.043(10) -0.005(5)
C33 0.112(12) 0.089(10) 0.101(11) 0.000(9) -0.021(9) -0.002(9)
C34 0.152(19) 0.18(2) 0.080(11) 0.018(17) 0.006(12) -0.014(13)
C35 0.134(16) 0.21(2) 0.071(10) -0.009(16) -0.005(10) 0.014(13)

loop_
_atom_type_symbol
_atom_type_scat_dispersion_real
_atom_type_scat_dispersion_imag
_atom_type_scat_Cromer_Mann_a1
_atom_type_scat_Cromer_Mann_a2
_atom_type_scat_Cromer_Mann_a3
_atom_type_scat_Cromer_Mann_a4
_atom_type_scat_Cromer_Mann_b1
_atom_type_scat_Cromer_Mann_b2
_atom_type_scat_Cromer_Mann_b3
_atom_type_scat_Cromer_Mann_b4
_atom_type_scat_Cromer_Mann_c
_atom_type_scat_source
_atom_type_scat_dispersion_source
I -0.19193 6.94384 20.14720 18.99490 7.51380 2.27350 4.34700 0.38140 27.76600 66.87760 4.07119989395 'International Tables Volume C Table 6.1.1.4 (pp. 500-502)' 'Henke, Gullikson and Davis, At. Data and Nucl. Data Tables, 1993, 54, 2'
H 0.00000 0.00000 0.49300 0.32291 0.14019 0.04081 10.51090 26.12570 3.14236 57.79970 0.0030380000826 'International Tables Volume C Table 6.1.1.4 (pp. 500-502)' 'Henke, Gullikson and Davis, At. Data and Nucl. Data Tables, 1993, 54, 2'
C 0.01920 0.00962 2.31000 1.02000 1.58860 0.86500 20.84390 10.20750 0.56870 51.65120 0.215599998832 'International Tables Volume C Table 6.1.1.4 (pp. 500-502)' 'Henke, Gullikson and Davis, At. Data and Nucl. Data Tables, 1993, 54, 2'
Sn 0.08666 5.52716 19.18890 19.10050 4.45850 2.46630 5.83030 0.50310 26.89090 83.95710 4.78210020065 'International Tables Volume C Table 6.1.1.4 (pp. 500-502)' 'Henke, Gullikson and Davis, At. Data and Nucl. Data Tables, 1993, 54, 2'
N 0.03256 0.01839 12.21260 3.13220 2.01250 1.16630 0.00570 9.89330 28.99750 0.58260 -11.5290002823 'International Tables Volume C Table 6.1.1.4 (pp. 500-502)' 'Henke, Gullikson and Davis, At. Data and Nucl. Data Tables, 1993, 54, 2'

loop_
_geom_angle_atom_site_label_1
_geom_angle_atom_site_label_2
_geom_angle_atom_site_label_3
_geom_angle
_geom_angle_site_symmetry_3
N6 Sn1 N4 175.26(18) 2
C6 Sn1 N4 90.3(2) 2
C6 Sn1 N6 94.1(2) .
C10 Sn1 N4 92.5(2) 2
C10 Sn1 N6 86.9(2) .
C10 Sn1 C6 120.1(3) .
C14 Sn1 N4 88.8(3) 2
C14 Sn1 N6 87.7(2) .
C14 Sn1 C6 114.3(3) .
C14 Sn1 C10 125.6(3) .
C2 N1 N2 104.7(7) .
C3 N2 N1 116.7(7) .
C4 N2 N1 112.6(7) .
C4 N2 C3 130.6(6) .
C5 N3 N4 103.7(5) .
N3 N4 Sn1 124.9(4) 2_545
N5 N4 Sn1 123.1(4) 2_545
N5 N4 N3 111.4(5) .
N6 N5 N4 107.3(5) .
N5 N6 Sn1 111.1(4) .
C5 N6 Sn1 142.8(4) .
C5 N6 N5 106.1(5) .
C2 C1 I1 129.0(7) .
C4 C1 I1 125.9(6) .
C4 C1 C2 105.1(8) .
C1 C2 N1 111.2(7) .
C1 C4 N2 106.5(6) .
C5 C4 N2 123.0(7) .
C5 C4 C1 130.6(7) .
N6 C5 N3 111.5(5) .
C4 C5 N3 123.8(6) .
C4 C5 N6 124.7(6) .
C7 C6 Sn1 112.1(4) .
C8 C7 C6 113.5(7) .
C9 C8 C7 112.1(11) .
C11 C10 Sn1 113.6(5) .
C12 C11 C10 113.8(7) .
C13 C12 C11 114.0(9) .
C15 C14 Sn1 120.9(7) .
C16 C15 C14 111.3(9) .
C37 C16 C15 113.9(10) .
N12 Sn2 N10 176.2(2) 2_655
C32 Sn2 N10 88.9(4) 2_655
C32 Sn2 N12 90.2(4) .
C19 N7 N8 104.4(8) .
C21 N8 N7 115.5(7) .
C22 N8 N7 113.3(9) .
C22 N8 C21 129.8(8) .
C23 N9 N10 104.2(7) .
N9 N10 Sn2 123.1(5) 2_645
N11 N10 Sn2 125.2(6) 2_645
N11 N10 N9 111.3(6) .
N12 N11 N10 106.9(7) .
N11 N12 Sn2 109.7(5) .
C23 N12 Sn2 142.9(5) .
C23 N12 N11 106.9(6) .
C19 C18 I2 127.6(8) .
C22 C18 I2 126.8(6) .
C22 C18 C19 105.6(8) .
C18 C19 N7 111.3(10) .
C18 C22 N8 105.3(8) .
C23 C22 N8 125.3(8) .
C23 C22 C18 129.3(8) .
N12 C23 N9 110.6(7) .
C22 C23 N9 124.0(7) .
C22 C23 N12 125.4(6) .
C26A C25A C24A 116.3(16) .
C26B C25B C24B 112.1(14) .
C27A C26A C25A 113(2) .
C27B C26B C25B 114.7(16) .
C30C C29C C28D 114.1(15) .
C30D C29D C28C 109.3(15) .
C31C C30C C29C 97.4(15) .
C31D C30D C29D 93.7(16) .
C33 C32 Sn2 107.1(10) .
C34 C33 C32 113.8(14) .
C35 C34 C33 111.5(15) .

loop_
_geom_bond_atom_site_label_1
_geom_bond_atom_site_label_2
_geom_bond_distance
_geom_bond_site_symmetry_2
I1 C1 2.052(9) .
Sn1 N4 2.352(5) 2
Sn1 N6 2.425(5) .
Sn1 C6 2.145(6) .
Sn1 C10 2.143(6) .
Sn1 C14 2.156(7) .
N1 N2 1.340(9) .
N1 C2 1.334(14) .
N2 C3 1.490(11) .
N2 C4 1.351(10) .
N3 N4 1.337(8) .
N3 C5 1.328(8) .
N4 N5 1.317(7) .
N5 N6 1.332(7) .
N6 C5 1.336(8) .
C1 C2 1.398(12) .
C1 C4 1.368(11) .
C4 C5 1.471(9) .
C6 C7 1.520(10) .
C7 C8 1.526(11) .
C8 C9 1.504(18) .
C10 C11 1.533(11) .
C11 C12 1.546(13) .
C12 C13 1.472(16) .
C14 C15 1.491(12) .
C15 C16 1.465(16) .
C16 C37 1.554(16) .
I2 C18 2.047(8) .
Sn2 N10 2.371(7) 2_655
Sn2 N12 2.404(6) .
Sn2 C24A 2.24(2) .
Sn2 C24B 2.03(2) .
Sn2 C28C 2.103(17) .
Sn2 C28D 2.118(16) .
Sn2 C32 2.110(11) .
N7 N8 1.335(14) .
N7 C19 1.327(16) .
N8 C21 1.692(10) .
N8 C22 1.360(11) .
N9 N10 1.339(11) .
N9 C23 1.322(10) .
N10 N11 1.311(9) .
N11 N12 1.329(9) .
N12 C23 1.334(11) .
C18 C19 1.399(12) .
C18 C22 1.369(12) .
C22 C23 1.458(12) .
C24A C25A 1.57(2) .
C24B C25B 1.56(2) .
C25A C26A 1.53(2) .
C25B C26B 1.528(15) .
C26A C27A 1.52(3) .
C26B C27B 1.54(2) .
C28C C29D 1.51(5) .
C28D C29C 1.60(4) .
C29C C30C 1.48(2) .
C29D C30D 1.523(15) .
C30C C31C 1.69(2) .
C30D C31D 1.72(3) .
C32 C33 1.654(18) .
C33 C34 1.472(13) .
C34 C35 1.532(19) .

loop_
_restr_distance_atom_site_label_1
_restr_distance_atom_site_label_2
_restr_distance_site_symmetry_2
_restr_distance_target
_restr_distance_target_weight_param
_restr_distance_diff
Sn2 C28C 1 2.1000 0.0200 -0.0028
Sn2 C28D 1 2.1000 0.0200 -0.0182
C29D C30D 1 1.5400 0.0200 0.0170
C33 C34 1 1.5000 0.0200 0.0285

loop_
_restr_equal_distance_atom_site_label_1
_restr_equal_distance_atom_site_label_2
_restr_equal_distance_site_symmetry_2
_restr_equal_distance_class_id
Sn2 C24A 1 8
Sn2 C24B 1 7
Sn2 C32 1 7
Sn2 C32 1 8
C24A C25A 1 6
C24B C25B 1 3
C25A C26A 1 5
C25B C26B 1 2
C26A C27A 1 4
C26B C27B 1 1
C32 C33 1 6
C32 C33 1 3
C33 C34 1 5
C33 C34 1 2
C34 C35 1 4
C34 C35 1 1

loop_
_restr_equal_distance_class_class_id
_restr_equal_distance_class_target_weight_param
_restr_equal_distance_class_average
_restr_equal_distance_class_esd
_restr_equal_distance_class_diff_max
1 0.0200 1.5339 0.0019 0.0019
2 0.0200 1.4999 0.0283 0.0283
3 0.0200 1.6044 0.0493 0.0493
4 0.0200 1.5276 0.0044 0.0044
5 0.0200 1.5008 0.0292 0.0292
6 0.0200 1.6128 0.0409 0.0409
7 0.0200 2.0696 0.0405 0.0405
8 0.0200 2.1774 0.0673 0.0673
